data_4121717
loop_
_publ_author_name
'Zhang, Jiadi'
'Bellomo, Ana'
'Trongsiriwat, Nisalak'
'Jia, Tiezheng'
'Carroll, Patrick J.'
'Dreher, Spencer D.'
'Tudge, Matthew T.'
'Yin, Haolin'
'Robinson, Jerome R.'
'Schelter, Eric J.'
'Walsh, Patrick J.'

_publ_section_title
;
 NiXantphos: A Deprotonatable Ligand for Room-Temperature
 Palladium-Catalyzed Cross-Couplings of Aryl Chlorides.
;
_journal_issue 17
_journal_name_full 'Journal of the American Chemical Society'
_journal_page_first 6276
_journal_page_last 6287
_journal_paper_doi 10.1021/ja411855d
_journal_volume 136
_journal_year 2014
_chemical_formula_sum 'C42 H32 Cl N O P2 Pd'
_chemical_formula_weight 770.48
_space_group_IT_number 15
_symmetry_cell_setting monoclinic
_symmetry_Int_Tables_number 15
_symmetry_space_group_name_Hall '-C 2yc'
_symmetry_space_group_name_H-M 'C 1 2/c 1'
_atom_sites_solution_hydrogens geom
_atom_sites_solution_primary direct
_audit_creation_method SHELXL-97
_cell_angle_alpha 90.00
_cell_angle_beta 124.594(2)
_cell_angle_gamma 90.00
_cell_formula_units_Z 8
_cell_length_a 39.5647(19)
_cell_length_b 12.2212(6)
_cell_length_c 24.1733(13)
_cell_measurement_temperature 100(1)
_cell_volume 9621.9(9)
_computing_data_collection 'Bruker APEX2'
_computing_data_reduction 'Bruker SAINT'
_computing_structure_refinement 'SHELXL-97 (Sheldrick, 2008)'
_computing_structure_solution 'SHELXS-97 (Sheldrick, 2008)'
_diffrn_ambient_temperature 100(1)
_diffrn_measured_fraction_theta_full 0.996
_diffrn_measured_fraction_theta_max 0.996
_diffrn_measurement_device 'CCD Area Detector'
_diffrn_measurement_device_type 'Bruker APEXII'
_diffrn_measurement_method 'phi and omega scans'
_diffrn_radiation_monochromator graphite
_diffrn_radiation_source 'sealed tube'
_diffrn_radiation_type MoK\a
_diffrn_radiation_wavelength 0.71073
_diffrn_reflns_av_R_equivalents 0.0703
_diffrn_reflns_av_sigmaI/netI 0.0478
_diffrn_reflns_limit_h_max 51
_diffrn_reflns_limit_h_min -51
_diffrn_reflns_limit_k_max 15
_diffrn_reflns_limit_k_min -15
_diffrn_reflns_limit_l_max 31
_diffrn_reflns_limit_l_min -31
_diffrn_reflns_number 112434
_diffrn_reflns_theta_full 27.59
_diffrn_reflns_theta_max 27.59
_diffrn_reflns_theta_min 1.69
_exptl_absorpt_coefficient_mu 0.533
_exptl_absorpt_correction_T_max 0.7456
_exptl_absorpt_correction_T_min 0.6809
_exptl_absorpt_correction_type multi-scan
_exptl_absorpt_process_details '(SADABS; Sheldrick, 2007)'
_exptl_crystal_density_diffrn 1.064
_exptl_crystal_density_method 'not measured'
_exptl_crystal_F_000 3136
_exptl_crystal_size_max 0.14
_exptl_crystal_size_mid 0.04
_exptl_crystal_size_min 0.02
_refine_diff_density_max 1.295
_refine_diff_density_min -1.147
_refine_diff_density_rms 0.079
_refine_ls_extinction_method none
_refine_ls_goodness_of_fit_ref 1.073
_refine_ls_hydrogen_treatment mixed
_refine_ls_matrix_type full
_refine_ls_number_parameters 528
_refine_ls_number_reflns 11102
_refine_ls_number_restraints 570
_refine_ls_restrained_S_all 1.049
_refine_ls_R_factor_all 0.0727
_refine_ls_R_factor_gt 0.0507
_refine_ls_shift/su_max 0.002
_refine_ls_shift/su_mean 0.000
_refine_ls_structure_factor_coef Fsqd
_refine_ls_weighting_details 'calc w=1/[\s^2^(Fo^2^)+(0.0651P)^2^+15.6436P] where P=(Fo^2^+2Fc^2^)/3'
_refine_ls_weighting_scheme calc
_refine_ls_wR_factor_gt 0.1313
_refine_ls_wR_factor_ref 0.1383
_reflns_number_gt 8039
_reflns_number_total 11102
_reflns_threshold_expression >2sigma(I)
_cod_data_source_file ja411855d_si_002.cif
_cod_data_source_block UP6190
_cod_depositor_comments
;
The following automatic conversions were performed:
'_atom_site_symetry_multiplicity' tag replaced with
'_atom_site_symmetry_multiplicity'.

Automatic conversion script
Id: cif_correct_tags 1440 2010-10-19 06:21:57Z saulius 

 Adding full bibliography for 4121715--4121718.cif.
;
_cod_original_cell_volume 9621.9(8)
_cod_original_sg_symbol_H-M 'C 2/c      '
_cod_database_code 4121717

loop_
_symmetry_equiv_pos_as_xyz
'x, y, z'
'-x, y, -z+1/2'
'x+1/2, y+1/2, z'
'-x+1/2, y+1/2, -z+1/2'
'-x, -y, -z'
'x, -y, z-1/2'
'-x+1/2, -y+1/2, -z'
'x+1/2, -y+1/2, z-1/2'

loop_
_atom_site_label
_atom_site_type_symbol
_atom_site_fract_x
_atom_site_fract_y
_atom_site_fract_z
_atom_site_U_iso_or_equiv
_atom_site_adp_type
_atom_site_occupancy
_atom_site_symmetry_multiplicity
_atom_site_calc_flag
_atom_site_refinement_flags
_atom_site_disorder_assembly
_atom_site_disorder_group
Pd1 Pd 0.140590(7) 0.52801(2) 0.221579(12) 0.03595(9) Uani 1 1 d . . .
Cl1 Cl 0.18408(2) 0.51214(6) 0.18046(4) 0.03080(17) Uani 1 1 d . B .
P1 P 0.09932(2) 0.65709(8) 0.14040(4) 0.0385(2) Uani 1 1 d . A .
P2 P 0.19428(3) 0.48967(8) 0.33071(4) 0.0336(2) Uani 1 1 d . B .
N1 N 0.23728(9) 0.8655(3) 0.28928(15) 0.0402(7) Uani 1 1 d . B .
O1 O 0.18074(6) 0.71859(19) 0.27068(10) 0.0344(5) Uani 1 1 d . . .
C1 C 0.13544(10) 0.7638(3) 0.15324(16) 0.0357(7) Uani 1 1 d . . .
C2 C 0.12728(10) 0.8330(3) 0.10073(17) 0.0431(8) Uani 1 1 d . B .
H2 H 0.1030 0.8247 0.0584 0.057 Uiso 1 1 calc R . .
C3 C 0.15459(11) 0.9123(3) 0.11091(19) 0.0485(9) Uani 1 1 d . . .
H3 H 0.1483 0.9580 0.0755 0.064 Uiso 1 1 calc R B .
C4 C 0.19126(11) 0.9261(3) 0.17265(19) 0.0450(9) Uani 1 1 d . B .
H4 H 0.2097 0.9802 0.1788 0.060 Uiso 1 1 calc R . .
C5 C 0.20030(10) 0.8583(3) 0.22535(17) 0.0378(8) Uani 1 1 d . . .
C6 C 0.17228(10) 0.7800(3) 0.21547(16) 0.0354(7) Uani 1 1 d . B .
C7 C 0.23298(10) 0.5937(3) 0.35086(15) 0.0357(7) Uani 1 1 d . . .
C8 C 0.27474(10) 0.5782(3) 0.40178(16) 0.0391(8) Uani 1 1 d . B .
H8 H 0.2830 0.5148 0.4276 0.052 Uiso 1 1 calc R . .
C9 C 0.30361(11) 0.6555(3) 0.41408(18) 0.0462(9) Uani 1 1 d . . .
H9 H 0.3311 0.6435 0.4483 0.061 Uiso 1 1 calc R B .
C10 C 0.29252(10) 0.7505(3) 0.37651(17) 0.0427(9) Uani 1 1 d . B .
H10 H 0.3124 0.8004 0.3840 0.057 Uiso 1 1 calc R . .
C11 C 0.25100(10) 0.7706(3) 0.32717(16) 0.0370(8) Uani 1 1 d . . .
C12 C 0.22247(9) 0.6931(3) 0.31645(15) 0.0334(7) Uani 1 1 d . B .
C13 C 0.0634(2) 0.7436(6) 0.1525(4) 0.039(2) Uani 0.55 1 d PGU A 1
C14 C 0.0287(2) 0.6898(5) 0.1402(3) 0.042(2) Uani 0.55 1 d PGU A 1
H14 H 0.0228 0.6192 0.1228 0.056 Uiso 0.55 1 calc PR A 1
C15 C 0.00298(18) 0.7418(6) 0.1540(3) 0.051(2) Uani 0.55 1 d PGU A 1
H15 H -0.0202 0.7059 0.1458 0.068 Uiso 0.55 1 calc PR A 1
C16 C 0.0119(2) 0.8475(6) 0.1801(4) 0.060(3) Uani 0.55 1 d PGU A 1
H16 H -0.0053 0.8823 0.1893 0.080 Uiso 0.55 1 calc PR A 1
C17 C 0.0466(2) 0.9013(4) 0.1923(4) 0.065(3) Uani 0.55 1 d PGU A 1
H17 H 0.0526 0.9719 0.2097 0.086 Uiso 0.55 1 calc PR A 1
C18 C 0.0724(2) 0.8494(6) 0.1785(5) 0.051(2) Uani 0.55 1 d PGU A 1
H18 H 0.0955 0.8853 0.1867 0.067 Uiso 0.55 1 calc PR A 1
C13' C 0.0621(3) 0.7151(8) 0.1456(5) 0.041(3) Uani 0.45 1 d PGU A 2
C14' C 0.0229(3) 0.6705(7) 0.1135(4) 0.043(2) Uani 0.45 1 d PGU A 2
H14' H 0.0156 0.6105 0.0852 0.058 Uiso 0.45 1 calc PR A 2
C15' C -0.0055(2) 0.7158(8) 0.1237(4) 0.052(3) Uani 0.45 1 d PGU A 2
H15' H -0.0317 0.6860 0.1023 0.069 Uiso 0.45 1 calc PR A 2
C16' C 0.0054(3) 0.8057(8) 0.1661(5) 0.068(4) Uani 0.45 1 d PGU A 2
H16' H -0.0135 0.8360 0.1729 0.091 Uiso 0.45 1 calc PR A 2
C17' C 0.0447(3) 0.8503(7) 0.1982(5) 0.069(3) Uani 0.45 1 d PGU A 2
H17' H 0.0520 0.9104 0.2264 0.091 Uiso 0.45 1 calc PR A 2
C18' C 0.0730(2) 0.8050(7) 0.1879(5) 0.054(3) Uani 0.45 1 d PGU A 2
H18' H 0.0992 0.8348 0.2093 0.072 Uiso 0.45 1 calc PR A 2
C19 C 0.06862(19) 0.6377(5) 0.0532(2) 0.0259(17) Uani 0.55 1 d PGU A 1
C20 C 0.03059(19) 0.6861(5) 0.0078(3) 0.045(2) Uani 0.55 1 d PGU A 1
H20 H 0.0195 0.7346 0.0231 0.060 Uiso 0.55 1 calc PR A 1
C21 C 0.00920(15) 0.6621(5) -0.0605(3) 0.050(2) Uani 0.55 1 d PGU A 1
H21 H -0.0162 0.6944 -0.0908 0.067 Uiso 0.55 1 calc PR A 1
C22 C 0.02583(16) 0.5896(5) -0.0834(2) 0.037(2) Uani 0.55 1 d PGU A 1
H22 H 0.0116 0.5735 -0.1290 0.050 Uiso 0.55 1 calc PR A 1
C23 C 0.06387(16) 0.5411(4) -0.0380(3) 0.0352(16) Uani 0.55 1 d PGU A 1
H23 H 0.0750 0.4927 -0.0533 0.047 Uiso 0.55 1 calc PR A 1
C24 C 0.08527(15) 0.5652(5) 0.0303(3) 0.0355(19) Uani 0.55 1 d PGU A 1
H24 H 0.1106 0.5329 0.0605 0.047 Uiso 0.55 1 calc PR A 1
C19' C 0.0736(2) 0.6080(6) 0.0489(3) 0.029(2) Uani 0.45 1 d PGU A 2
C20' C 0.0414(2) 0.6709(5) -0.0019(3) 0.037(2) Uani 0.45 1 d PGU A 2
H20' H 0.0331 0.7339 0.0089 0.049 Uiso 0.45 1 calc PR A 2
C21' C 0.02160(18) 0.6395(6) -0.0688(3) 0.044(3) Uani 0.45 1 d PGU A 2
H21' H 0.0001 0.6815 -0.1027 0.059 Uiso 0.45 1 calc PR A 2
C22' C 0.0340(2) 0.5452(7) -0.0850(3) 0.050(3) Uani 0.45 1 d PGU A 2
H22' H 0.0208 0.5242 -0.1297 0.066 Uiso 0.45 1 calc PR A 2
C23' C 0.0661(2) 0.4823(6) -0.0343(4) 0.060(3) Uani 0.45 1 d PGU A 2
H23' H 0.0744 0.4194 -0.0451 0.079 Uiso 0.45 1 calc PR A 2
C24' C 0.0859(2) 0.5137(6) 0.0327(3) 0.040(3) Uani 0.45 1 d PGU A 2
H24' H 0.1074 0.4717 0.0665 0.053 Uiso 0.45 1 calc PR A 2
C25 C 0.18553(11) 0.5072(3) 0.39660(16) 0.0390(8) Uani 1 1 d . . .
C26 C 0.16169(10) 0.4304(3) 0.40208(16) 0.0400(8) Uani 1 1 d . B .
H26 H 0.1521 0.3690 0.3745 0.053 Uiso 1 1 calc R . .
C27 C 0.15226(12) 0.4455(4) 0.44880(18) 0.0483(10) Uani 1 1 d . . .
H27 H 0.1361 0.3947 0.4524 0.064 Uiso 1 1 calc R B .
C28 C 0.16708(13) 0.5367(4) 0.4900(2) 0.0552(11) Uani 1 1 d . B .
H28 H 0.1607 0.5472 0.5212 0.073 Uiso 1 1 calc R . .
C29 C 0.19096(16) 0.6110(4) 0.4853(2) 0.0674(13) Uani 1 1 d . . .
H29 H 0.2013 0.6713 0.5139 0.090 Uiso 1 1 calc R B .
C30 C 0.19989(13) 0.5971(3) 0.43794(19) 0.0522(10) Uani 1 1 d . B .
H30 H 0.2157 0.6490 0.4342 0.069 Uiso 1 1 calc R . .
C31 C 0.22164(10) 0.3608(3) 0.35122(16) 0.0354(7) Uani 1 1 d U . .
C32 C 0.24635(12) 0.3219(4) 0.41728(17) 0.0562(12) Uani 1 1 d U B .
H32 H 0.2480 0.3607 0.4518 0.075 Uiso 1 1 calc R . .
C33 C 0.26815(14) 0.2267(4) 0.43122(19) 0.0678(14) Uani 1 1 d U . .
H33 H 0.2847 0.2015 0.4753 0.090 Uiso 1 1 calc R B .
C34 C 0.26556(14) 0.1680(4) 0.3801(2) 0.0601(12) Uani 1 1 d U B .
H34 H 0.2806 0.1038 0.3899 0.080 Uiso 1 1 calc R . .
C35 C 0.24085(13) 0.2042(3) 0.31500(19) 0.0483(9) Uani 1 1 d U . .
H35 H 0.2389 0.1643 0.2806 0.064 Uiso 1 1 calc R B .
C36 C 0.21894(11) 0.2996(3) 0.30077(17) 0.0406(8) Uani 1 1 d U B .
H36 H 0.2020 0.3234 0.2565 0.054 Uiso 1 1 calc R . .
C37 C 0.10487(9) 0.5441(3) 0.25762(16) 0.0283(11) Uani 0.60 1 d PGU B 1
C38 C 0.10547(9) 0.6340(2) 0.29355(17) 0.0301(11) Uani 0.60 1 d PGU B 1
H38 H 0.1231 0.6922 0.3029 0.040 Uiso 0.60 1 calc PR B 1
C39 C 0.07965(11) 0.6367(3) 0.31546(18) 0.0397(13) Uani 0.60 1 d PGU B 1
H39 H 0.0801 0.6968 0.3395 0.053 Uiso 0.60 1 calc PR B 1
C40 C 0.05320(11) 0.5496(3) 0.3014(2) 0.0481(16) Uani 0.60 1 d PGU B 1
H40 H 0.0360 0.5515 0.3160 0.064 Uiso 0.60 1 calc PR B 1
C41 C 0.05258(11) 0.4597(3) 0.2655(2) 0.0418(16) Uani 0.60 1 d PGU B 1
H41 H 0.0349 0.4015 0.2561 0.056 Uiso 0.60 1 calc PR B 1
C42 C 0.07841(11) 0.4570(3) 0.24356(17) 0.0322(12) Uani 0.60 1 d PGU B 1
H42 H 0.0780 0.3969 0.2195 0.043 Uiso 0.60 1 calc PR B 1
C37' C 0.09926(16) 0.4753(4) 0.2393(3) 0.0365(17) Uani 0.40 1 d PGU B 2
C38' C 0.08551(19) 0.5449(4) 0.2682(3) 0.0434(19) Uani 0.40 1 d PGU B 2
H38' H 0.0931 0.6183 0.2750 0.058 Uiso 0.40 1 calc PR B 2
C39' C 0.0604(2) 0.5047(5) 0.2869(3) 0.046(2) Uani 0.40 1 d PGU B 2
H39' H 0.0513 0.5512 0.3062 0.061 Uiso 0.40 1 calc PR B 2
C40' C 0.04913(18) 0.3948(6) 0.2768(3) 0.054(2) Uani 0.40 1 d PGU B 2
H40' H 0.0324 0.3679 0.2893 0.071 Uiso 0.40 1 calc PR B 2
C41' C 0.06289(18) 0.3252(4) 0.2479(3) 0.051(2) Uani 0.40 1 d PGU B 2
H41' H 0.0553 0.2518 0.2411 0.068 Uiso 0.40 1 calc PR B 2
C42' C 0.08795(18) 0.3655(4) 0.2292(3) 0.0374(18) Uani 0.40 1 d PGU B 2
H42' H 0.0971 0.3190 0.2099 0.050 Uiso 0.40 1 calc PR B 2
H1 H 0.2567(13) 0.903(4) 0.297(2) 0.052(13) Uiso 1 1 d . . .

loop_
_atom_site_aniso_label
_atom_site_aniso_U_11
_atom_site_aniso_U_22
_atom_site_aniso_U_33
_atom_site_aniso_U_23
_atom_site_aniso_U_13
_atom_site_aniso_U_12
Pd1 0.02243(13) 0.05583(18) 0.02659(14) 0.01548(11) 0.01212(10) 0.00317(11)
Cl1 0.0268(4) 0.0388(4) 0.0250(3) 0.0079(3) 0.0137(3) 0.0009(3)
P1 0.0231(4) 0.0568(6) 0.0292(4) 0.0158(4) 0.0110(4) -0.0001(4)
P2 0.0288(4) 0.0494(5) 0.0231(4) 0.0103(3) 0.0150(3) 0.0125(4)
N1 0.0315(15) 0.0379(17) 0.0451(17) -0.0067(14) 0.0181(14) 0.0012(13)
O1 0.0227(10) 0.0483(14) 0.0284(11) 0.0037(10) 0.0124(9) 0.0053(10)
C1 0.0278(16) 0.0415(19) 0.0361(17) 0.0099(14) 0.0171(14) 0.0044(14)
C2 0.0327(18) 0.051(2) 0.0353(18) 0.0118(16) 0.0129(15) -0.0009(16)
C3 0.046(2) 0.045(2) 0.047(2) 0.0131(17) 0.0220(18) -0.0040(17)
C4 0.0397(19) 0.042(2) 0.052(2) 0.0026(17) 0.0253(18) -0.0035(16)
C5 0.0314(17) 0.0379(19) 0.0395(18) -0.0014(15) 0.0174(15) 0.0045(14)
C6 0.0320(17) 0.0407(19) 0.0341(17) 0.0070(14) 0.0191(15) 0.0080(14)
C7 0.0292(16) 0.053(2) 0.0246(15) -0.0002(14) 0.0149(13) 0.0087(15)
C8 0.0314(17) 0.051(2) 0.0261(16) -0.0036(15) 0.0112(14) 0.0099(16)
C9 0.0308(17) 0.055(2) 0.0372(19) -0.0189(17) 0.0101(15) 0.0090(17)
C10 0.0300(17) 0.050(2) 0.0384(19) -0.0204(17) 0.0137(15) 0.0001(16)
C11 0.0335(17) 0.044(2) 0.0316(17) -0.0124(15) 0.0174(15) 0.0031(15)
C12 0.0230(15) 0.051(2) 0.0236(15) -0.0020(14) 0.0116(13) 0.0071(14)
C13 0.015(3) 0.059(6) 0.036(5) 0.010(4) 0.010(3) 0.010(3)
C14 0.028(4) 0.056(5) 0.039(5) 0.020(4) 0.017(4) 0.011(3)
C15 0.029(4) 0.069(7) 0.061(6) 0.025(5) 0.029(4) 0.018(4)
C16 0.043(5) 0.070(7) 0.069(6) 0.006(5) 0.034(4) 0.018(5)
C17 0.061(5) 0.057(6) 0.078(6) 0.001(5) 0.042(5) 0.009(4)
C18 0.048(4) 0.047(5) 0.058(5) 0.010(4) 0.030(4) 0.010(4)
C13' 0.035(5) 0.044(6) 0.042(6) 0.024(4) 0.020(5) 0.011(4)
C14' 0.033(5) 0.054(6) 0.036(6) 0.014(4) 0.015(5) 0.007(4)
C15' 0.035(5) 0.064(6) 0.049(7) 0.008(5) 0.019(5) 0.008(4)
C16' 0.040(5) 0.055(8) 0.106(9) -0.003(6) 0.040(6) 0.008(5)
C17' 0.063(6) 0.066(8) 0.084(8) -0.022(6) 0.046(6) -0.013(6)
C18' 0.027(4) 0.067(9) 0.062(7) 0.002(6) 0.021(4) -0.001(5)
C19 0.023(3) 0.028(4) 0.033(3) 0.005(3) 0.021(3) 0.004(3)
C20 0.038(4) 0.058(5) 0.031(3) 0.002(3) 0.015(3) 0.021(4)
C21 0.036(4) 0.059(5) 0.036(4) -0.003(3) 0.009(3) 0.019(4)
C22 0.038(4) 0.046(5) 0.020(3) -0.001(3) 0.012(3) 0.007(3)
C23 0.026(3) 0.050(5) 0.026(3) -0.001(3) 0.013(3) 0.007(3)
C24 0.026(3) 0.048(5) 0.026(3) 0.002(3) 0.011(3) 0.012(3)
C19' 0.016(4) 0.048(6) 0.015(3) 0.008(3) 0.005(3) -0.003(4)
C20' 0.027(4) 0.037(5) 0.038(4) 0.012(3) 0.013(4) 0.000(3)
C21' 0.024(5) 0.072(8) 0.021(4) 0.019(5) 0.003(3) 0.002(5)
C22' 0.030(5) 0.091(9) 0.028(4) 0.001(5) 0.016(4) -0.004(5)
C23' 0.040(5) 0.107(9) 0.027(4) -0.004(5) 0.017(4) 0.021(6)
C24' 0.027(4) 0.065(7) 0.029(4) 0.001(4) 0.017(3) 0.009(4)
C25 0.0392(18) 0.054(2) 0.0260(16) 0.0139(15) 0.0198(15) 0.0241(16)
C26 0.0350(17) 0.057(2) 0.0308(17) 0.0159(16) 0.0204(15) 0.0212(16)
C27 0.047(2) 0.068(3) 0.0383(19) 0.0225(18) 0.0292(18) 0.0279(19)
C28 0.065(3) 0.074(3) 0.044(2) 0.014(2) 0.042(2) 0.030(2)
C29 0.097(4) 0.069(3) 0.061(3) 0.004(2) 0.060(3) 0.018(3)
C30 0.069(3) 0.056(2) 0.045(2) 0.0081(18) 0.040(2) 0.018(2)
C31 0.0317(16) 0.048(2) 0.0317(16) 0.0082(14) 0.0212(14) 0.0127(15)
C32 0.057(2) 0.088(3) 0.0270(17) 0.0171(18) 0.0262(18) 0.041(2)
C33 0.080(3) 0.092(3) 0.0333(19) 0.028(2) 0.033(2) 0.058(3)
C34 0.081(3) 0.067(3) 0.050(2) 0.024(2) 0.047(2) 0.039(2)
C35 0.068(3) 0.051(2) 0.043(2) 0.0105(17) 0.041(2) 0.0193(19)
C36 0.052(2) 0.044(2) 0.0301(17) 0.0092(14) 0.0254(16) 0.0053(16)
C37 0.012(2) 0.036(3) 0.024(3) 0.011(2) 0.003(2) 0.012(2)
C38 0.019(2) 0.038(3) 0.033(3) 0.014(2) 0.015(2) 0.012(2)
C39 0.029(3) 0.054(3) 0.042(3) 0.015(3) 0.023(3) 0.015(2)
C40 0.032(3) 0.078(5) 0.038(3) 0.017(3) 0.022(3) 0.011(3)
C41 0.024(3) 0.060(4) 0.030(4) 0.017(3) 0.008(3) -0.008(3)
C42 0.022(2) 0.043(3) 0.027(3) 0.010(2) 0.010(2) -0.002(2)
C37' 0.035(5) 0.041(4) 0.023(4) 0.013(4) 0.010(3) 0.016(4)
C38' 0.036(4) 0.053(5) 0.035(4) 0.011(4) 0.017(4) 0.018(4)
C39' 0.029(5) 0.069(6) 0.035(6) 0.021(5) 0.016(4) 0.013(5)
C40' 0.026(4) 0.089(7) 0.049(5) 0.020(5) 0.023(4) 0.001(5)
C41' 0.052(5) 0.062(6) 0.035(5) 0.017(4) 0.022(4) -0.003(5)
C42' 0.036(4) 0.045(4) 0.031(4) 0.004(3) 0.020(4) -0.008(4)

loop_
_atom_type_symbol
_atom_type_description
_atom_type_scat_dispersion_real
_atom_type_scat_dispersion_imag
_atom_type_scat_source
C C 0.0033 0.0016 'International Tables Vol C Tables 4.2.6.8 and 6.1.1.4'
H H 0.0000 0.0000 'International Tables Vol C Tables 4.2.6.8 and 6.1.1.4'
N N 0.0061 0.0033 'International Tables Vol C Tables 4.2.6.8 and 6.1.1.4'
O O 0.0106 0.0060 'International Tables Vol C Tables 4.2.6.8 and 6.1.1.4'
Cl Cl 0.1484 0.1585 'International Tables Vol C Tables 4.2.6.8 and 6.1.1.4'
P P 0.1023 0.0942 'International Tables Vol C Tables 4.2.6.8 and 6.1.1.4'
Pd Pd -0.9988 1.0072 'International Tables Vol C Tables 4.2.6.8 and 6.1.1.4'

loop_
_geom_angle_atom_site_label_1
_geom_angle_atom_site_label_2
_geom_angle_atom_site_label_3
_geom_angle
C37' Pd1 C37 26.04(18)
C37' Pd1 P2 91.34(16)
C37 Pd1 P2 86.73(9)
C37' Pd1 P1 97.52(16)
C37 Pd1 P1 88.30(10)
P2 Pd1 P1 148.76(4)
C37' Pd1 Cl1 155.16(17)
C37 Pd1 Cl1 178.70(10)
P2 Pd1 Cl1 92.59(3)
P1 Pd1 Cl1 91.72(3)
C13' P1 C19 96.2(4)
C13' P1 C1 108.4(4)
C19 P1 C1 104.0(3)
C13' P1 C13 9.7(5)
C19 P1 C13 101.0(3)
C1 P1 C13 98.9(3)
C13' P1 C19' 107.3(4)
C19 P1 C19' 12.9(3)
C1 P1 C19' 105.7(3)
C13 P1 C19' 112.9(3)
C13' P1 Pd1 116.4(3)
C19 P1 Pd1 126.9(2)
C1 P1 Pd1 103.60(10)
C13 P1 Pd1 118.2(2)
C19' P1 Pd1 114.7(2)
C31 P2 C25 104.05(15)
C31 P2 C7 104.55(15)
C25 P2 C7 103.35(16)
C31 P2 Pd1 120.53(11)
C25 P2 Pd1 117.79(11)
C7 P2 Pd1 104.54(10)
C11 N1 C5 116.7(3)
C11 N1 H1 111(3)
C5 N1 H1 122(3)
C6 O1 C12 114.1(2)
C6 C1 C2 117.0(3)
C6 C1 P1 121.6(2)
C2 C1 P1 121.4(3)
C3 C2 C1 120.9(3)
C3 C2 H2 119.6
C1 C2 H2 119.6
C2 C3 C4 121.3(3)
C2 C3 H3 119.3
C4 C3 H3 119.3
C3 C4 C5 119.0(3)
C3 C4 H4 120.5
C5 C4 H4 120.5
C6 C5 C4 119.6(3)
C6 C5 N1 117.9(3)
C4 C5 N1 122.6(3)
C5 C6 C1 122.1(3)
C5 C6 O1 118.3(3)
C1 C6 O1 119.5(3)
C12 C7 C8 116.4(3)
C12 C7 P2 121.7(2)
C8 C7 P2 121.9(3)
C9 C8 C7 121.0(3)
C9 C8 H8 119.5
C7 C8 H8 119.5
C8 C9 C10 121.2(3)
C8 C9 H9 119.4
C10 C9 H9 119.4
C9 C10 C11 119.3(4)
C9 C10 H10 120.4
C11 C10 H10 120.4
C12 C11 N1 118.6(3)
C12 C11 C10 118.6(3)
N1 C11 C10 122.8(3)
C11 C12 C7 123.4(3)
C11 C12 O1 117.8(3)
C7 C12 O1 118.8(3)
C18 C13 C14 120.0
C18 C13 P1 124.1(4)
C14 C13 P1 115.6(4)
C15 C14 C13 120.0
C15 C14 H14 120.0
C13 C14 H14 120.0
C16 C15 C14 120.0
C16 C15 H15 120.0
C14 C15 H15 120.0
C15 C16 C17 120.0
C15 C16 H16 120.0
C17 C16 H16 120.0
C18 C17 C16 120.1
C18 C17 H17 120.0
C16 C17 H17 120.0
C13 C18 C17 120.0
C13 C18 H18 120.0
C17 C18 H18 120.0
C18' C13' C14' 120.0
C18' C13' P1 117.6(6)
C14' C13' P1 122.2(6)
C15' C14' C13' 120.0
C15' C14' H14' 120.0
C13' C14' H14' 120.0
C16' C15' C14' 119.9
C16' C15' H15' 120.0
C14' C15' H15' 120.0
C15' C16' C17' 120.0
C15' C16' H16' 120.0
C17' C16' H16' 120.0
C18' C17' C16' 120.1
C18' C17' H17' 120.0
C16' C17' H17' 120.0
C13' C18' C17' 119.9
C13' C18' H18' 120.0
C17' C18' H18' 120.0
C24 C19 C20 120.0
C24 C19 P1 113.8(3)
C20 C19 P1 126.2(3)
C21 C20 C19 120.1
C21 C20 H20 120.0
C19 C20 H20 120.0
C22 C21 C20 119.9
C22 C21 H21 120.0
C20 C21 H21 120.0
C21 C22 C23 120.0
C21 C22 H22 120.0
C23 C22 H22 120.0
C24 C23 C22 120.1
C24 C23 H23 120.0
C22 C23 H23 120.0
C19 C24 C23 119.9
C19 C24 H24 120.0
C23 C24 H24 120.0
C24' C19' C20' 120.0
C24' C19' P1 122.5(3)
C20' C19' P1 117.5(3)
C21' C20' C19' 120.1
C21' C20' H20' 120.0
C19' C20' H20' 120.0
C22' C21' C20' 119.9
C22' C21' H21' 120.0
C20' C21' H21' 120.0
C21' C22' C23' 120.0
C21' C22' H22' 120.0
C23' C22' H22' 120.0
C24' C23' C22' 120.1
C24' C23' H23' 120.0
C22' C23' H23' 120.0
C19' C24' C23' 119.9
C19' C24' H24' 120.0
C23' C24' H24' 120.0
C30 C25 C26 119.6(3)
C30 C25 P2 121.6(3)
C26 C25 P2 118.7(3)
C27 C26 C25 119.9(4)
C27 C26 H26 120.0
C25 C26 H26 120.0
C28 C27 C26 119.5(4)
C28 C27 H27 120.2
C26 C27 H27 120.2
C29 C28 C27 120.5(4)
C29 C28 H28 119.7
C27 C28 H28 119.7
C28 C29 C30 120.1(4)
C28 C29 H29 120.0
C30 C29 H29 120.0
C25 C30 C29 120.3(4)
C25 C30 H30 119.8
C29 C30 H30 119.8
C36 C31 C32 118.5(3)
C36 C31 P2 119.6(2)
C32 C31 P2 121.9(3)
C33 C32 C31 120.2(3)
C33 C32 H32 119.9
C31 C32 H32 119.9
C32 C33 C34 120.3(3)
C32 C33 H33 119.9
C34 C33 H33 119.9
C35 C34 C33 120.1(4)
C35 C34 H34 119.9
C33 C34 H34 119.9
C34 C35 C36 119.9(3)
C34 C35 H35 120.1
C36 C35 H35 120.1
C35 C36 C31 121.1(3)
C35 C36 H36 119.5
C31 C36 H36 119.5
C38 C37 C42 120.0
C38 C37 Pd1 124.72(18)
C42 C37 Pd1 115.28(18)
C37 C38 C39 120.0
C37 C38 H38 120.0
C39 C38 H38 120.0
C38 C39 C40 120.0
C38 C39 H39 120.0
C40 C39 H39 120.0
C41 C40 C39 120.0
C41 C40 H40 120.0
C39 C40 H40 120.0
C40 C41 C42 120.0
C40 C41 H41 120.0
C42 C41 H41 120.0
C37 C42 C41 120.0
C37 C42 H42 120.0
C41 C42 H42 120.0
C38' C37' C42' 120.0
C38' C37' Pd1 120.4(3)
C42' C37' Pd1 119.2(3)
C37' C38' C39' 120.0
C37' C38' H38' 120.0
C39' C38' H38' 120.0
C40' C39' C38' 120.0
C40' C39' H39' 120.0
C38' C39' H39' 120.0
C41' C40' C39' 120.0
C41' C40' H40' 120.0
C39' C40' H40' 120.0
C40' C41' C42' 120.0
C40' C41' H41' 120.0
C42' C41' H41' 120.0
C37' C42' C41' 120.0
C37' C42' H42' 120.0
C41' C42' H42' 120.0

loop_
_geom_bond_atom_site_label_1
_geom_bond_atom_site_label_2
_geom_bond_distance
Pd1 C37' 2.017(4)
Pd1 C37 2.048(2)
Pd1 P2 2.3083(8)
Pd1 P1 2.3168(9)
Pd1 Cl1 2.4348(8)
P1 C13' 1.702(8)
P1 C19 1.752(4)
P1 C1 1.826(3)
P1 C13 1.921(6)
P1 C19' 1.932(5)
P2 C31 1.813(3)
P2 C25 1.824(3)
P2 C7 1.831(4)
N1 C11 1.383(5)
N1 C5 1.403(4)
N1 H1 0.82(4)
O1 C6 1.396(4)
O1 C12 1.404(3)
C1 C6 1.392(5)
C1 C2 1.402(5)
C2 C3 1.366(5)
C2 H2 0.9300
C3 C4 1.379(5)
C3 H3 0.9300
C4 C5 1.386(5)
C4 H4 0.9300
C5 C6 1.379(5)
C7 C12 1.396(5)
C7 C8 1.404(4)
C8 C9 1.378(5)
C8 H8 0.9300
C9 C10 1.383(6)
C9 H9 0.9300
C10 C11 1.399(5)
C10 H10 0.9300
C11 C12 1.381(5)
C13 C18 1.3924
C13 C14 1.3937
C14 C15 1.3931
C14 H14 0.9300
C15 C16 1.3923
C15 H15 0.9300
C16 C17 1.3937
C16 H16 0.9300
C17 C18 1.3928
C17 H17 0.9300
C18 H18 0.9300
C13' C18' 1.3924
C13' C14' 1.3940
C14' C15' 1.3932
C14' H14' 0.9300
C15' C16' 1.3925
C15' H15' 0.9300
C16' C17' 1.3943
C16' H16' 0.9300
C17' C18' 1.3933
C17' H17' 0.9300
C18' H18' 0.9300
C19 C24 1.3924
C19 C20 1.3941
C20 C21 1.3936
C20 H20 0.9300
C21 C22 1.3922
C21 H21 0.9300
C22 C23 1.3943
C22 H22 0.9300
C23 C24 1.3934
C23 H23 0.9300
C24 H24 0.9300
C19' C24' 1.3923
C19' C20' 1.3938
C20' C21' 1.3933
C20' H20' 0.9300
C21' C22' 1.3921
C21' H21' 0.9300
C22' C23' 1.3937
C22' H22' 0.9300
C23' C24' 1.3933
C23' H23' 0.9300
C24' H24' 0.9300
C25 C30 1.373(6)
C25 C26 1.389(5)
C26 C27 1.388(5)
C26 H26 0.9300
C27 C28 1.384(6)
C27 H27 0.9300
C28 C29 1.362(6)
C28 H28 0.9300
C29 C30 1.387(5)
C29 H29 0.9300
C30 H30 0.9300
C31 C36 1.382(5)
C31 C32 1.400(5)
C32 C33 1.372(5)
C32 H32 0.9300
C33 C34 1.380(6)
C33 H33 0.9300
C34 C35 1.372(5)
C34 H34 0.9300
C35 C36 1.375(5)
C35 H35 0.9300
C36 H36 0.9300
C37 C38 1.3922
C37 C42 1.3929
C38 C39 1.3928
C38 H38 0.9300
C39 C40 1.3931
C39 H39 0.9300
C40 C41 1.3922
C40 H40 0.9300
C41 C42 1.3930
C41 H41 0.9300
C42 H42 0.9300
C37' C38' 1.3920
C37' C42' 1.3923
C38' C39' 1.3932
C38' H38' 0.9300
C39' C40' 1.3926
C39' H39' 0.9300
C40' C41' 1.3925
C40' H40' 0.9300
C41' C42' 1.3930
C41' H41' 0.9300
C42' H42' 0.9300

loop_
_geom_hbond_atom_site_label_D
_geom_hbond_atom_site_label_H
_geom_hbond_atom_site_label_A
_geom_hbond_distance_DH
_geom_hbond_distance_HA
_geom_hbond_distance_DA
_geom_hbond_angle_DHA
_geom_hbond_site_symmetry_A
N1 H1 Cl1 0.82(4) 2.47(4) 3.293(3) 179(5) 4

loop_
_platon_squeeze_void_nr
_platon_squeeze_void_average_x
_platon_squeeze_void_average_y
_platon_squeeze_void_average_z
_platon_squeeze_void_volume
_platon_squeeze_void_count_electrons
_platon_squeeze_void_content
1 0.000 0.000 -0.003 1637 451 ' '
2 0.500 0.500 0.980 1637 451 ' '
